data_7214065
loop_
_publ_author_name
'Clark, Ewan R.'
'Hayward, John J.'
'Leontowicz, Bryce J.'
'Eisler, Dana J.'
'Rawson, Jeremy M.'

_publ_section_title
;
 Syntheses of, and structural studies on, benzo-fused 1,2,4-thiadiazines
;
_journal_issue 9
_journal_name_full CrystEngComm
_journal_page_first 1755
_journal_paper_doi 10.1039/c3ce42205d
_journal_volume 16
_journal_year 2014
_chemical_formula_moiety 'C10 H10 F3 N O2 S'
_chemical_formula_sum 'C10 H10 F3 N O2 S'
_chemical_formula_weight 265.25
_chemical_name_systematic
; 
 ? 
;
_space_group_IT_number 19
_symmetry_cell_setting orthorhombic
_symmetry_space_group_name_Hall 'P 2ac 2ab'
_symmetry_space_group_name_H-M 'P 21 21 21'
_atom_sites_solution_hydrogens geom
_atom_sites_solution_primary direct
_atom_sites_solution_secondary difmap
_audit_creation_method SHELXL-97
_cell_angle_alpha 90.00
_cell_angle_beta 90.00
_cell_angle_gamma 90.00
_cell_formula_units_Z 4
_cell_length_a 4.3006(12)
_cell_length_b 12.286(4)
_cell_length_c 21.406(6)
_cell_measurement_reflns_used 8198
_cell_measurement_temperature 200(2)
_cell_measurement_theta_max 28.22
_cell_measurement_theta_min 2.52
_cell_volume 1131.0(6)
_computing_cell_refinement 'Bruker SAINT, v6.45a'
_computing_data_collection 'Bruker SMART'
_computing_data_reduction 'Bruker SHELXTL XPREP'
_computing_molecular_graphics 'Mercury v2.3'
_computing_publication_material 'Bruker SHELXTL XCIF'
_computing_structure_refinement 'SHELXL-97 (Sheldrick, 1997)'
_computing_structure_solution 'SHELXS-97 (Sheldrick, 1997)'
_diffrn_ambient_temperature 200(2)
_diffrn_measured_fraction_theta_full 0.970
_diffrn_measured_fraction_theta_max 0.970
_diffrn_measurement_device_type 'CCD area detector'
_diffrn_measurement_method 'phi and omega scans'
_diffrn_radiation_monochromator graphite
_diffrn_radiation_source 'fine-focus sealed tube'
_diffrn_radiation_type MoK\a
_diffrn_radiation_wavelength 0.71073
_diffrn_reflns_av_R_equivalents 0.0281
_diffrn_reflns_av_sigmaI/netI 0.0227
_diffrn_reflns_limit_h_max 5
_diffrn_reflns_limit_h_min -5
_diffrn_reflns_limit_k_max 15
_diffrn_reflns_limit_k_min -15
_diffrn_reflns_limit_l_max 27
_diffrn_reflns_limit_l_min -28
_diffrn_reflns_number 12963
_diffrn_reflns_theta_full 28.23
_diffrn_reflns_theta_max 28.23
_diffrn_reflns_theta_min 1.90
_exptl_absorpt_coefficient_mu 0.316
_exptl_absorpt_correction_T_max 0.9512
_exptl_absorpt_correction_T_min 0.7797
_exptl_absorpt_correction_type empirical
_exptl_absorpt_process_details sadabs
_exptl_crystal_colour orange
_exptl_crystal_density_diffrn 1.558
_exptl_crystal_density_method 'not measured'
_exptl_crystal_description needle
_exptl_crystal_F_000 544
_exptl_crystal_size_max 0.53
_exptl_crystal_size_mid 0.21
_exptl_crystal_size_min 0.16
_refine_diff_density_max 0.294
_refine_diff_density_min -0.176
_refine_diff_density_rms 0.051
_refine_ls_abs_structure_details 'Flack H D (1983), Acta Cryst. A39, 876-881'
_refine_ls_abs_structure_Flack -0.05(9)
_refine_ls_extinction_method none
_refine_ls_goodness_of_fit_ref 1.052
_refine_ls_hydrogen_treatment constr
_refine_ls_matrix_type full
_refine_ls_number_parameters 182
_refine_ls_number_reflns 2664
_refine_ls_number_restraints 57
_refine_ls_restrained_S_all 1.112
_refine_ls_R_factor_all 0.0422
_refine_ls_R_factor_gt 0.0371
_refine_ls_shift/su_max 0.000
_refine_ls_shift/su_mean 0.000
_refine_ls_structure_factor_coef Fsqd
_refine_ls_weighting_details 'calc w=1/[\s^2^(Fo^2^)+(0.0515P)^2^+0.1338P] where P=(Fo^2^+2Fc^2^)/3'
_refine_ls_weighting_scheme calc
_refine_ls_wR_factor_gt 0.0862
_refine_ls_wR_factor_ref 0.0892
_reflns_number_gt 2427
_reflns_number_total 2664
_reflns_threshold_expression >2sigma(I)
_cod_data_source_file c3ce42205d.txt
_cod_data_source_block intermediate_1
_cod_depositor_comments
;
The following automatic conversions were performed:

'_symmetry_cell_setting' value 'Orthorhombic' changed to
'orthorhombic' according to
/usr/data/users/saulius/automatic-downloads/current/RSC/lib/dictionaries/cif_core.dic
dictionary named 'cif_core.dic' version 2.4.2 from 2011-04-26.

Automatic conversion script
Id: cif_fix_values 2281 2013-09-26 08:29:07Z andrius 
;
_cod_original_sg_symbol_Hall 'P2ac 2ab'
_cod_original_sg_symbol_H-M P2(1)2(1)2(1)
_cod_database_code 7214065

loop_
_symmetry_equiv_pos_as_xyz
'x, y, z'
'-x+1/2, -y, z+1/2'
'-x, y+1/2, -z+1/2'
'x+1/2, -y+1/2, -z'

loop_
_atom_site_label
_atom_site_type_symbol
_atom_site_fract_x
_atom_site_fract_y
_atom_site_fract_z
_atom_site_U_iso_or_equiv
_atom_site_adp_type
_atom_site_occupancy
_atom_site_symmetry_multiplicity
_atom_site_calc_flag
_atom_site_refinement_flags
_atom_site_disorder_assembly
_atom_site_disorder_group
N1 N 0.5096(5) 0.07981(15) 0.67618(9) 0.0451(5) Uani 1 1 d . . .
O1 O 0.3837(4) 0.02453(11) 0.71626(8) 0.0547(4) Uani 1 1 d . . .
O2 O 0.7154(5) 0.04542(15) 0.64199(9) 0.0700(6) Uani 1 1 d . . .
C1 C 0.2322(4) 0.24505(14) 0.71523(9) 0.0309(4) Uani 1 1 d . . .
C2 C 0.4139(5) 0.19348(15) 0.66960(9) 0.0342(4) Uani 1 1 d . . .
C3 C 0.5148(5) 0.24616(17) 0.61610(9) 0.0378(4) Uani 1 1 d . . .
H3 H 0.6356 0.2083 0.5860 0.045 Uiso 1 1 calc R . .
C4 C 0.4391(5) 0.35317(16) 0.60691(9) 0.0372(4) Uani 1 1 d . A .
C5 C 0.2667(5) 0.40782(16) 0.65173(9) 0.0397(5) Uani 1 1 d . . .
H5 H 0.2189 0.4826 0.6459 0.048 Uiso 1 1 calc R . .
C6 C 0.1640(5) 0.35537(15) 0.70458(9) 0.0364(4) Uani 1 1 d . . .
H6 H 0.0448 0.3944 0.7345 0.044 Uiso 1 1 calc R . .
C7 C 0.5434(5) 0.4127(2) 0.54928(10) 0.0506(6) Uani 1 1 d D . .
F1 F 0.7666(15) 0.3487(6) 0.5209(2) 0.0612(14) Uani 0.50 1 d PDU A 1
F2 F 0.665(2) 0.5048(7) 0.5590(4) 0.065(2) Uani 0.50 1 d PDU A 1
F3 F 0.3225(12) 0.4146(4) 0.50764(19) 0.0751(14) Uani 0.50 1 d PDU A 1
F1A F 0.6588(19) 0.3602(6) 0.5047(3) 0.085(3) Uani 0.50 1 d PDU A 2
F2A F 0.741(2) 0.4941(7) 0.5653(5) 0.063(2) Uani 0.50 1 d PDU A 2
F3A F 0.3080(11) 0.4790(4) 0.5241(2) 0.0817(16) Uani 0.50 1 d PDU A 2
S1 S 0.10151(13) 0.17823(4) 0.78271(2) 0.03727(14) Uani 1 1 d . . .
C8 C -0.0666(6) 0.28767(16) 0.82804(8) 0.0363(4) Uani 1 1 d . . .
H8A H 0.0869 0.3469 0.8336 0.044 Uiso 1 1 calc R . .
H8B H -0.2509 0.3176 0.8063 0.044 Uiso 1 1 calc R . .
C9 C -0.1603(6) 0.24156(17) 0.89126(9) 0.0453(5) Uani 1 1 d . . .
H9A H -0.3253 0.1863 0.8855 0.054 Uiso 1 1 calc R . .
H9B H 0.0210 0.2054 0.9108 0.054 Uiso 1 1 calc R . .
C10 C -0.2781(7) 0.3311(2) 0.93395(10) 0.0564(6) Uani 1 1 d . . .
H10A H -0.4620 0.3651 0.9153 0.085 Uiso 1 1 calc R . .
H10B H -0.1150 0.3859 0.9395 0.085 Uiso 1 1 calc R . .
H10C H -0.3333 0.3000 0.9746 0.085 Uiso 1 1 calc R . .

loop_
_atom_site_aniso_label
_atom_site_aniso_U_11
_atom_site_aniso_U_22
_atom_site_aniso_U_33
_atom_site_aniso_U_23
_atom_site_aniso_U_13
_atom_site_aniso_U_12
N1 0.0522(11) 0.0362(9) 0.0470(10) -0.0106(8) -0.0089(9) 0.0072(8)
O1 0.0664(10) 0.0314(7) 0.0664(10) 0.0018(7) 0.0004(10) 0.0034(7)
O2 0.0834(13) 0.0565(11) 0.0703(12) -0.0088(9) 0.0113(11) 0.0311(10)
C1 0.0341(9) 0.0297(8) 0.0291(8) -0.0016(7) -0.0047(8) -0.0046(7)
C2 0.0346(9) 0.0316(9) 0.0363(9) -0.0056(7) -0.0067(8) 0.0006(9)
C3 0.0360(10) 0.0459(11) 0.0317(9) -0.0085(8) -0.0016(8) 0.0007(8)
C4 0.0384(10) 0.0443(11) 0.0289(8) -0.0006(8) -0.0020(8) -0.0066(9)
C5 0.0527(12) 0.0300(10) 0.0363(10) 0.0023(8) 0.0003(9) -0.0015(9)
C6 0.0467(12) 0.0303(9) 0.0322(9) -0.0013(7) 0.0014(8) 0.0009(8)
C7 0.0484(13) 0.0665(16) 0.0370(11) 0.0074(10) 0.0014(10) -0.0094(12)
F1 0.074(3) 0.064(2) 0.045(3) 0.005(2) 0.032(2) 0.003(2)
F2 0.114(7) 0.037(2) 0.044(3) 0.008(2) 0.021(4) 0.003(3)
F3 0.060(2) 0.130(4) 0.0351(18) 0.021(2) -0.0090(15) -0.006(3)
F1A 0.157(8) 0.066(3) 0.033(2) -0.004(2) 0.027(3) -0.020(4)
F2A 0.072(3) 0.054(4) 0.064(3) 0.020(2) -0.008(2) -0.020(3)
F3A 0.056(2) 0.122(4) 0.067(3) 0.056(3) 0.006(2) 0.002(3)
S1 0.0489(3) 0.0283(2) 0.0346(2) 0.00297(18) -0.0003(2) -0.0035(2)
C8 0.0447(11) 0.0337(9) 0.0305(8) -0.0001(7) 0.0018(9) -0.0035(9)
C9 0.0559(14) 0.0465(11) 0.0336(10) 0.0057(9) 0.0016(10) -0.0043(10)
C10 0.0689(15) 0.0643(15) 0.0360(11) -0.0015(11) 0.0101(11) 0.0008(14)

loop_
_atom_type_symbol
_atom_type_description
_atom_type_scat_dispersion_real
_atom_type_scat_dispersion_imag
_atom_type_scat_source
C C 0.0033 0.0016 'International Tables Vol C Tables 4.2.6.8 and 6.1.1.4'
H H 0.0000 0.0000 'International Tables Vol C Tables 4.2.6.8 and 6.1.1.4'
N N 0.0061 0.0033 'International Tables Vol C Tables 4.2.6.8 and 6.1.1.4'
O O 0.0106 0.0060 'International Tables Vol C Tables 4.2.6.8 and 6.1.1.4'
F F 0.0171 0.0103 'International Tables Vol C Tables 4.2.6.8 and 6.1.1.4'
S S 0.1246 0.1234 'International Tables Vol C Tables 4.2.6.8 and 6.1.1.4'

loop_
_geom_angle_atom_site_label_1
_geom_angle_atom_site_label_2
_geom_angle_atom_site_label_3
_geom_angle
O1 N1 O2 123.3(2)
O1 N1 C2 118.29(18)
O2 N1 C2 118.4(2)
C2 C1 C6 116.04(17)
C2 C1 S1 122.73(14)
C6 C1 S1 121.21(15)
C3 C2 C1 122.64(17)
C3 C2 N1 115.96(18)
C1 C2 N1 121.41(18)
C4 C3 C2 119.56(18)
C4 C3 H3 120.2
C2 C3 H3 120.2
C3 C4 C5 119.53(18)
C3 C4 C7 120.98(19)
C5 C4 C7 119.48(18)
C6 C5 C4 120.96(19)
C6 C5 H5 119.5
C4 C5 H5 119.5
C5 C6 C1 121.23(19)
C5 C6 H6 119.4
C1 C6 H6 119.4
F2 C7 F3 113.5(6)
F2 C7 F1 107.2(5)
F3 C7 F1 102.5(3)
F1A C7 F2A 108.9(6)
F1A C7 F3A 106.9(4)
F2A C7 F3A 97.0(5)
F1A C7 C4 119.5(4)
F2 C7 C4 115.1(5)
F3 C7 C4 110.6(3)
F2A C7 C4 109.8(5)
F1 C7 C4 106.9(3)
F3A C7 C4 112.4(3)
C1 S1 C8 102.82(9)
C9 C8 S1 107.83(14)
C9 C8 H8A 110.1
S1 C8 H8A 110.1
C9 C8 H8B 110.1
S1 C8 H8B 110.1
H8A C8 H8B 108.5
C10 C9 C8 110.75(18)
C10 C9 H9A 109.5
C8 C9 H9A 109.5
C10 C9 H9B 109.5
C8 C9 H9B 109.5
H9A C9 H9B 108.1
C9 C10 H10A 109.5
C9 C10 H10B 109.5
H10A C10 H10B 109.5
C9 C10 H10C 109.5
H10A C10 H10C 109.5
H10B C10 H10C 109.5

loop_
_geom_bond_atom_site_label_1
_geom_bond_atom_site_label_2
_geom_bond_distance
N1 O1 1.221(3)
N1 O2 1.224(3)
N1 C2 1.463(3)
C1 C2 1.402(3)
C1 C6 1.405(3)
C1 S1 1.754(2)
C2 C3 1.385(3)
C3 C4 1.369(3)
C3 H3 0.9500
C4 C5 1.386(3)
C4 C7 1.503(3)
C5 C6 1.375(3)
C5 H5 0.9500
C6 H6 0.9500
C7 F1A 1.254(7)
C7 F2 1.264(8)
C7 F3 1.303(5)
C7 F2A 1.355(7)
C7 F1 1.382(6)
C7 F3A 1.406(5)
S1 C8 1.809(2)
C8 C9 1.521(3)
C8 H8A 0.9900
C8 H8B 0.9900
C9 C10 1.517(3)
C9 H9A 0.9900
C9 H9B 0.9900
C10 H10A 0.9800
C10 H10B 0.9800
C10 H10C 0.9800
